data_2208589
loop_
_publ_author_name
'Qiu, Xiao-Yang'
'Liu, Wei-Sheng'
'Zhu, Hai-Liang'

_publ_section_title
;
 3-(3-Hydroxyphenyl)-1-(4-nitrophenyl)prop-2-en-1-one
;
_journal_coeditor_code ER6041
_journal_issue 4
_journal_name_full 'Acta Crystallographica Section E'
_journal_page_first o1304
_journal_page_last o1305
_journal_paper_doi 10.1107/S160053680600821X
_journal_volume 62
_journal_year 2006
_chemical_formula_iupac 'C15 H11 N O4'
_chemical_formula_moiety 'C15 H11 N O4'
_chemical_formula_sum 'C15 H11 N O4'
_chemical_formula_weight 269.25
_chemical_name_systematic
;
3-(3-Hydroxyphenyl)-1-(4-nitrophenyl)prop-2-en-1-one
;
_space_group_IT_number 14
_symmetry_cell_setting monoclinic
_symmetry_space_group_name_Hall '-P 2ybc'
_symmetry_space_group_name_H-M 'P 1 21/c 1'
_atom_sites_solution_hydrogens geom
_atom_sites_solution_primary direct
_atom_sites_solution_secondary difmap
_audit_creation_method SHELXL-97
_cell_angle_alpha 90.00
_cell_angle_beta 95.474(4)
_cell_angle_gamma 90.00
_cell_formula_units_Z 4
_cell_length_a 8.241(2)
_cell_length_b 12.698(3)
_cell_length_c 12.194(3)
_cell_measurement_reflns_used 2065
_cell_measurement_temperature 298(2)
_cell_measurement_theta_max 24.4
_cell_measurement_theta_min 2.4
_cell_volume 1270.2(5)
_computing_cell_refinement SMART
_computing_data_collection 'SMART (Bruker, 1998)'
_computing_data_reduction SMART
_computing_molecular_graphics 'SHELXTL (Sheldrick, 2000)'
_computing_publication_material SHELXTL
_computing_structure_refinement 'SHELXL97 (Sheldrick, 1997)'
_computing_structure_solution 'SHELXS97 (Sheldrick, 1997)'
_diffrn_ambient_temperature 298(2)
_diffrn_measured_fraction_theta_full 1.000
_diffrn_measured_fraction_theta_max 1.000
_diffrn_measurement_device_type 'Bruker SMART CCD area-detector'
_diffrn_measurement_method '\f and \w'
_diffrn_radiation_monochromator graphite
_diffrn_radiation_source 'fine-focus sealed tube'
_diffrn_radiation_type MoK\a
_diffrn_radiation_wavelength 0.71073
_diffrn_reflns_av_R_equivalents 0.0302
_diffrn_reflns_av_sigmaI/netI 0.0362
_diffrn_reflns_limit_h_max 9
_diffrn_reflns_limit_h_min -9
_diffrn_reflns_limit_k_max 15
_diffrn_reflns_limit_k_min -10
_diffrn_reflns_limit_l_max 14
_diffrn_reflns_limit_l_min -13
_diffrn_reflns_number 5093
_diffrn_reflns_theta_full 25.01
_diffrn_reflns_theta_max 25.01
_diffrn_reflns_theta_min 2.32
_diffrn_standards_number 0
_exptl_absorpt_coefficient_mu 0.104
_exptl_absorpt_correction_type none
_exptl_crystal_colour yellow
_exptl_crystal_density_diffrn 1.408
_exptl_crystal_density_method 'not measured'
_exptl_crystal_description block
_exptl_crystal_F_000 560
_exptl_crystal_size_max 0.40
_exptl_crystal_size_mid 0.40
_exptl_crystal_size_min 0.20
_refine_diff_density_max 0.190
_refine_diff_density_min -0.278
_refine_ls_extinction_method none
_refine_ls_goodness_of_fit_ref 1.336
_refine_ls_hydrogen_treatment mixed
_refine_ls_matrix_type full
_refine_ls_number_parameters 185
_refine_ls_number_reflns 2237
_refine_ls_number_restraints 0
_refine_ls_restrained_S_all 1.336
_refine_ls_R_factor_all 0.1130
_refine_ls_R_factor_gt 0.0999
_refine_ls_shift/su_max 0.000
_refine_ls_shift/su_mean 0.000
_refine_ls_structure_factor_coef Fsqd
_refine_ls_weighting_details 'calc w=1/[\s^2^(Fo^2^)+(0.0362P)^2^+1.1432P] where P=(Fo^2^+2Fc^2^)/3'
_refine_ls_weighting_scheme calc
_refine_ls_wR_factor_gt 0.1795
_refine_ls_wR_factor_ref 0.1851
_reflns_number_gt 1958
_reflns_number_total 2237
_reflns_threshold_expression I>2\s(I)
_cod_data_source_file er6041.cif
_cod_data_source_block I
_cod_depositor_comments
;
The following automatic conversions were performed:
'_symmetry_cell_setting' value 'Monoclinic' changed to 'monoclinic'
according to '/home/saulius/struct/CIF-dictionaries/cif_core.dic'
dictionary named 'cif_core.dic' version 2.4.1 from 2010-06-29.

Automatic conversion script
Id: cif_fix_enum 1527 2010-12-29 10:47:43Z saulius 

The following automatic conversions were performed:

'_symmetry_cell_setting' value 'Monoclinic' changed to 'monoclinic'
according to /home/saulius/struct/CIF-dictionaries/cif_core.dic
dictionary named 'cif_core.dic' version 2.4.1 from 2010-06-29.

Automatic conversion script
Id: cif_fix_values 1715 2011-07-08 13:25:40Z adriana 
;
_cod_original_cell_volume 1270.3(5)
_cod_original_sg_symbol_H-M 'P 21/c'
_cod_database_code 2208589
_cod_database_fobs_code 2208589

loop_
_symmetry_equiv_pos_as_xyz
'x, y, z'
'-x, y+1/2, -z+1/2'
'-x, -y, -z'
'x, -y-1/2, z-1/2'

loop_
_atom_site_type_symbol
_atom_site_label
_atom_site_fract_x
_atom_site_fract_y
_atom_site_fract_z
_atom_site_U_iso_or_equiv
_atom_site_adp_type
_atom_site_calc_flag
_atom_site_refinement_flags
_atom_site_occupancy
O O1 0.8414(4) 0.1393(2) -0.1355(2) 0.0617(9) Uani d . 1
N N1 0.5080(4) 0.4110(3) 0.2189(3) 0.0536(9) Uani d . 1
O O2 0.4499(4) 0.3829(2) 0.3029(2) 0.0671(9) Uani d . 1
C C6 0.6385(5) 0.3622(3) 0.0549(3) 0.0564(12) Uani d . 1
H H6 0.6359 0.4328 0.0346 0.068 Uiso calc R 1
C C1 0.5758(5) 0.3301(3) 0.1495(3) 0.0437(9) Uani d . 1
C C9 0.8338(5) -0.0803(3) -0.0947(3) 0.0491(10) Uani d . 1
H H9 0.8761 -0.0562 -0.1581 0.059 Uiso calc R 1
C C15 0.9019(5) -0.2591(3) -0.1562(3) 0.0517(11) Uani d . 1
H H15 0.9407 -0.2293 -0.2183 0.062 Uiso calc R 1
O O3 0.5129(5) 0.5029(2) 0.1897(3) 0.0826(11) Uani d . 1
C C7 0.7797(5) 0.1055(3) -0.0552(3) 0.0455(10) Uani d . 1
C C10 0.8395(5) -0.1943(3) -0.0770(3) 0.0452(9) Uani d . 1
C C4 0.7055(5) 0.1825(3) 0.0196(3) 0.0424(9) Uani d . 1
C C3 0.6386(5) 0.1528(3) 0.1156(3) 0.0533(11) Uani d . 1
H H3 0.6381 0.0822 0.1358 0.064 Uiso calc R 1
O O4 0.9627(5) -0.4339(3) -0.2158(3) 0.0864(13) Uani d . 1
C C11 0.7853(5) -0.2402(3) 0.0168(3) 0.0565(11) Uani d . 1
H H11 0.7450 -0.1982 0.0706 0.068 Uiso calc R 1
C C2 0.5730(5) 0.2273(3) 0.1811(3) 0.0511(11) Uani d . 1
H H2 0.5281 0.2077 0.2452 0.061 Uiso calc R 1
C C14 0.9058(5) -0.3666(3) -0.1421(4) 0.0547(11) Uani d . 1
C C5 0.7052(5) 0.2881(3) -0.0093(3) 0.0531(11) Uani d . 1
H H5 0.7506 0.3090 -0.0728 0.064 Uiso calc R 1
C C13 0.8496(5) -0.4104(3) -0.0502(4) 0.0596(12) Uani d . 1
H H13 0.8506 -0.4832 -0.0416 0.071 Uiso calc R 1
C C8 0.7759(5) -0.0077(3) -0.0317(3) 0.0540(11) Uani d . 1
H H8 0.7301 -0.0295 0.0313 0.065 Uiso calc R 1
C C12 0.7918(5) -0.3476(3) 0.0293(4) 0.0620(12) Uani d . 1
H H12 0.7568 -0.3782 0.0922 0.074 Uiso calc R 1
H H1 1.015(6) -0.400(4) -0.263(4) 0.085(17) Uiso d . 1

loop_
_atom_site_aniso_label
_atom_site_aniso_U_11
_atom_site_aniso_U_22
_atom_site_aniso_U_33
_atom_site_aniso_U_12
_atom_site_aniso_U_13
_atom_site_aniso_U_23
O1 0.082(2) 0.0482(17) 0.0593(18) 0.0030(15) 0.0307(16) 0.0039(14)
N1 0.064(2) 0.051(2) 0.048(2) 0.0011(18) 0.0159(18) -0.0050(17)
O2 0.083(2) 0.067(2) 0.0562(18) 0.0042(17) 0.0313(17) -0.0028(15)
C6 0.077(3) 0.034(2) 0.062(3) -0.002(2) 0.025(2) 0.0035(19)
C1 0.050(2) 0.042(2) 0.040(2) -0.0030(18) 0.0112(18) -0.0032(17)
C9 0.056(3) 0.048(2) 0.044(2) 0.001(2) 0.0091(19) 0.0031(19)
C15 0.063(3) 0.047(2) 0.049(2) 0.004(2) 0.023(2) 0.0020(19)
O3 0.134(3) 0.0445(19) 0.076(2) 0.0060(19) 0.044(2) -0.0008(17)
C7 0.050(2) 0.041(2) 0.046(2) -0.0066(19) 0.0080(19) -0.0023(18)
C10 0.046(2) 0.038(2) 0.052(2) -0.0002(18) 0.0054(18) -0.0013(18)
C4 0.045(2) 0.039(2) 0.043(2) -0.0060(18) 0.0014(17) -0.0006(17)
C3 0.075(3) 0.038(2) 0.048(2) -0.002(2) 0.014(2) 0.0062(19)
O4 0.121(3) 0.0432(18) 0.106(3) 0.0004(19) 0.072(3) -0.0038(19)
C11 0.072(3) 0.053(3) 0.046(2) 0.002(2) 0.015(2) 0.004(2)
C2 0.068(3) 0.047(3) 0.041(2) -0.006(2) 0.018(2) 0.0018(18)
C14 0.056(3) 0.044(2) 0.067(3) 0.001(2) 0.024(2) 0.002(2)
C5 0.066(3) 0.045(2) 0.052(2) -0.003(2) 0.024(2) 0.0068(19)
C13 0.060(3) 0.041(2) 0.082(3) 0.001(2) 0.027(2) 0.006(2)
C8 0.069(3) 0.051(3) 0.044(2) -0.001(2) 0.019(2) -0.001(2)
C12 0.071(3) 0.055(3) 0.062(3) 0.003(2) 0.021(2) 0.015(2)

loop_
_atom_type_symbol
_atom_type_description
_atom_type_scat_dispersion_real
_atom_type_scat_dispersion_imag
_atom_type_scat_source
C C 0.0033 0.0016 'International Tables Vol C Tables 4.2.6.8 and 6.1.1.4'
H H 0.0000 0.0000 'International Tables Vol C Tables 4.2.6.8 and 6.1.1.4'
N N 0.0061 0.0033 'International Tables Vol C Tables 4.2.6.8 and 6.1.1.4'
O O 0.0106 0.0060 'International Tables Vol C Tables 4.2.6.8 and 6.1.1.4'

loop_
_geom_angle_atom_site_label_1
_geom_angle_atom_site_label_2
_geom_angle_atom_site_label_3
_geom_angle
O3 N1 O2 123.3(3)
O3 N1 C1 118.3(3)
O2 N1 C1 118.4(3)
C1 C6 C5 118.7(4)
C1 C6 H6 120.6
C5 C6 H6 120.6
C2 C1 C6 122.7(4)
C2 C1 N1 119.3(3)
C6 C1 N1 118.0(3)
C8 C9 C10 127.9(4)
C8 C9 H9 116.0
C10 C9 H9 116.0
C14 C15 C10 120.1(4)
C14 C15 H15 120.0
C10 C15 H15 120.0
O1 C7 C8 121.2(4)
O1 C7 C4 118.7(4)
C8 C7 C4 120.1(3)
C11 C10 C15 119.2(4)
C11 C10 C9 121.7(4)
C15 C10 C9 119.1(4)
C5 C4 C3 119.0(4)
C5 C4 C7 117.8(3)
C3 C4 C7 123.3(3)
C2 C3 C4 120.5(4)
C2 C3 H3 119.7
C4 C3 H3 119.7
C14 O4 H1 111(3)
C12 C11 C10 119.5(4)
C12 C11 H11 120.2
C10 C11 H11 120.2
C1 C2 C3 118.4(4)
C1 C2 H2 120.8
C3 C2 H2 120.8
O4 C14 C13 116.8(4)
O4 C14 C15 123.2(4)
C13 C14 C15 119.9(4)
C6 C5 C4 120.6(4)
C6 C5 H5 119.7
C4 C5 H5 119.7
C14 C13 C12 120.5(4)
C14 C13 H13 119.7
C12 C13 H13 119.7
C9 C8 C7 123.8(4)
C9 C8 H8 118.1
C7 C8 H8 118.1
C11 C12 C13 120.7(4)
C11 C12 H12 119.6
C13 C12 H12 119.6

loop_
_geom_bond_atom_site_label_1
_geom_bond_atom_site_label_2
_geom_bond_distance
O1 C7 1.224(4)
N1 O3 1.222(4)
N1 O2 1.224(4)
N1 C1 1.474(5)
C6 C1 1.371(5)
C6 C5 1.371(5)
C6 H6 0.9300
C1 C2 1.362(5)
C9 C8 1.319(5)
C9 C10 1.464(5)
C9 H9 0.9300
C15 C14 1.376(5)
C15 C10 1.403(5)
C15 H15 0.9300
C7 C8 1.466(5)
C7 C4 1.506(5)
C10 C11 1.394(5)
C4 C5 1.386(5)
C4 C3 1.393(5)
C3 C2 1.381(5)
C3 H3 0.9300
O4 C14 1.355(5)
O4 H1 0.86(5)
C11 C12 1.373(6)
C11 H11 0.9300
C2 H2 0.9300
C14 C13 1.370(5)
C5 H5 0.9300
C13 C12 1.375(6)
C13 H13 0.9300
C8 H8 0.9300
C12 H12 0.9300

loop_
_geom_hbond_atom_site_label_D
_geom_hbond_atom_site_label_H
_geom_hbond_atom_site_label_A
_geom_hbond_site_symmetry_A
_geom_hbond_distance_DH
_geom_hbond_distance_HA
_geom_hbond_distance_DA
_geom_hbond_angle_DHA
O4 H1 O1 2_744 0.86(5) 1.86(5) 2.706(4) 165(5)

loop_
_geom_torsion_atom_site_label_1
_geom_torsion_atom_site_label_2
_geom_torsion_atom_site_label_3
_geom_torsion_atom_site_label_4
_geom_torsion
C5 C6 C1 C2 -1.8(7)
C5 C6 C1 N1 178.6(4)
O3 N1 C1 C2 179.3(4)
O2 N1 C1 C2 -0.5(6)
O3 N1 C1 C6 -1.0(6)
O2 N1 C1 C6 179.1(4)
C14 C15 C10 C11 1.5(6)
C14 C15 C10 C9 -178.9(4)
C8 C9 C10 C11 -2.3(7)
C8 C9 C10 C15 178.0(4)
O1 C7 C4 C5 2.6(6)
C8 C7 C4 C5 -176.9(4)
O1 C7 C4 C3 -177.1(4)
C8 C7 C4 C3 3.4(6)
C5 C4 C3 C2 0.0(6)
C7 C4 C3 C2 179.7(4)
C15 C10 C11 C12 -0.9(6)
C9 C10 C11 C12 179.4(4)
C6 C1 C2 C3 1.0(6)
N1 C1 C2 C3 -179.4(4)
C4 C3 C2 C1 -0.1(6)
C10 C15 C14 O4 179.2(4)
C10 C15 C14 C13 -0.4(7)
C1 C6 C5 C4 1.6(7)
C3 C4 C5 C6 -0.7(6)
C7 C4 C5 C6 179.6(4)
O4 C14 C13 C12 179.2(4)
C15 C14 C13 C12 -1.2(7)
C10 C9 C8 C7 178.3(4)
O1 C7 C8 C9 -1.6(7)
C4 C7 C8 C9 177.9(4)
C10 C11 C12 C13 -0.7(7)
C14 C13 C12 C11 1.7(7)
